data_4083031
loop_
_publ_author_name
'Zhao, Pei'
'Brown, Zachary'
'Fettinger, James C.'
'Grandjean, Fernande'
'Long, Gary J.'
'Power, Philip P.'

_publ_section_title
;
 Synthesis and Structural Characterization of a Dimeric Cobalt(I)
 Homoleptic Alkyl and an Iron(II) Alkyl Halide Complex
;
_journal_issue 8
_journal_name_full Organometallics
_journal_page_first 1917
_journal_paper_doi 10.1021/om500180u
_journal_volume 33
_journal_year 2014
_chemical_formula_moiety 'C50 H66 Co2 Si6, C6 H14'
_chemical_formula_sum 'C56 H80 Co2 Si6'
_chemical_formula_weight 1039.60
_chemical_name_systematic
; 
 ? 
;
_space_group_crystal_system monoclinic
_space_group_IT_number 14
_space_group_name_Hall '-P 2yn'
_space_group_name_H-M_alt 'P 1 21/n 1'
_symmetry_space_group_name_Hall '-P 2yn'
_symmetry_space_group_name_H-M 'P 1 21/n 1'
_atom_sites_solution_hydrogens geom
_audit_creation_method SHELXL-2012
_cell_angle_alpha 90
_cell_angle_beta 108.744(2)
_cell_angle_gamma 90
_cell_formula_units_Z 4
_cell_length_a 14.5975(5)
_cell_length_b 20.7884(7)
_cell_length_c 18.9874(7)
_cell_measurement_reflns_used 9925
_cell_measurement_temperature 90(2)
_cell_measurement_theta_max 68.32
_cell_measurement_theta_min 3.25
_cell_volume 5456.3(3)
_computing_cell_refinement 'SAINT (8.27b) (Bruker, 2012)'
_computing_data_collection 'Apex2 (2012.2-0) (Bruker, 2012)'
_computing_data_reduction 'SAINT (8.27b) (Bruker, 2012)'
_computing_molecular_graphics 'Bruker SHELXTL'
_computing_publication_material 'Bruker SHELXTL'
_computing_structure_refinement 'SHELXL-2012 (Sheldrick, 2012)'
_computing_structure_solution 'SHELXS-97 (Sheldrick, 2008)'
_diffrn_ambient_temperature 90(2)
_diffrn_measured_fraction_theta_full 0.982
_diffrn_measured_fraction_theta_max 0.981
_diffrn_measurement_device_type 'Bruker Duo APEX-II CCD'
_diffrn_measurement_method '\f and \w scans'
_diffrn_radiation_type CuK\a
_diffrn_radiation_wavelength 1.54178
_diffrn_reflns_av_R_equivalents 0.0359
_diffrn_reflns_av_unetI/netI 0.0321
_diffrn_reflns_Laue_measured_fraction_full 0.982
_diffrn_reflns_Laue_measured_fraction_max 0.981
_diffrn_reflns_limit_h_max 17
_diffrn_reflns_limit_h_min -17
_diffrn_reflns_limit_k_max 25
_diffrn_reflns_limit_k_min -24
_diffrn_reflns_limit_l_max 22
_diffrn_reflns_limit_l_min -22
_diffrn_reflns_number 30696
_diffrn_reflns_point_group_measured_fraction_full 0.982
_diffrn_reflns_point_group_measured_fraction_max 0.981
_diffrn_reflns_theta_full 67.679
_diffrn_reflns_theta_max 68.244
_diffrn_reflns_theta_min 3.250
_exptl_absorpt_coefficient_mu 6.283
_exptl_absorpt_correction_T_max 0.3572
_exptl_absorpt_correction_T_min 0.1941
_exptl_absorpt_correction_type multi-scan
_exptl_absorpt_process_details 'SADABS 2012/1 (Sheldrick, 2012)'
_exptl_crystal_colour Green
_exptl_crystal_density_diffrn 1.266
_exptl_crystal_description Needle
_exptl_crystal_F_000 2216
_exptl_crystal_size_max 0.486
_exptl_crystal_size_mid 0.264
_exptl_crystal_size_min 0.184
_refine_diff_density_max 0.705
_refine_diff_density_min -0.323
_refine_diff_density_rms 0.053
_refine_ls_extinction_method none
_refine_ls_goodness_of_fit_ref 1.025
_refine_ls_hydrogen_treatment constr
_refine_ls_matrix_type full
_refine_ls_number_parameters 591
_refine_ls_number_reflns 9793
_refine_ls_number_restraints 0
_refine_ls_restrained_S_all 1.025
_refine_ls_R_factor_all 0.0403
_refine_ls_R_factor_gt 0.0355
_refine_ls_shift/su_max 0.002
_refine_ls_shift/su_mean 0.000
_refine_ls_structure_factor_coef Fsqd
_refine_ls_weighting_details
; 
 w=1/[\s^2^(Fo^2^)+(0.0449P)^2^+4.2468P] 
 where P=(Fo^2^+2Fc^2^)/3 
;
_refine_ls_weighting_scheme calc
_refine_ls_wR_factor_gt 0.0909
_refine_ls_wR_factor_ref 0.0936
_reflns_Friedel_coverage 0.000
_reflns_number_gt 8866
_reflns_number_total 9793
_reflns_threshold_expression 'I > 2\s(I)'
_cod_data_source_file om500180u_si_002.cif
_cod_data_source_block PZ30FMI
_cod_depositor_comments
;
The following automatic conversions were performed:

'_exptl_absorpt_correction_type' value 'Multi-scan' changed to
'multi-scan' according to
/usr/data/users/saulius/crontab/automatic-downloads/rss-feeds/ACS/lib/dictionaries/cif_core.dic
dictionary named 'cif_core.dic' version 2.4.2 from 2011-04-26.

Automatic conversion script
Id: cif_fix_values 2281 2013-09-26 08:29:07Z andrius 

 Adding full bibliography for 4083030--4083031.cif.
;
_cod_database_code 4083031
_shelx_space_group_comment
; 
The symmetry employed for this shelxl refinement is uniquely defined 
by the following loop, which should always be used as a source of 
symmetry information in preference to the above space-group names. 
They are only intended as comments. 
;
_shelx_estimated_absorpt_t_min 0.150
_shelx_estimated_absorpt_t_max 0.391
_shelxl_version_number 2012-9

loop_
_space_group_symop_operation_xyz
'x, y, z'
'-x+1/2, y+1/2, -z+1/2'
'-x, -y, -z'
'x-1/2, -y-1/2, z-1/2'

loop_
_atom_site_label
_atom_site_type_symbol
_atom_site_fract_x
_atom_site_fract_y
_atom_site_fract_z
_atom_site_U_iso_or_equiv
_atom_site_adp_type
_atom_site_occupancy
_atom_site_site_symmetry_order
_atom_site_calc_flag
_atom_site_refinement_flags_posn
_atom_site_refinement_flags_adp
Co1 Co 0.95935(3) 0.64054(2) 0.80043(2) 0.02000(9) Uani 1 1 d . .
Co2 Co 0.67538(3) 0.65187(2) 0.82797(2) 0.02190(9) Uani 1 1 d . .
Si1 Si 0.98847(4) 0.54059(3) 0.68453(3) 0.02059(13) Uani 1 1 d . .
Si2 Si 0.91319(4) 0.67792(3) 0.62940(3) 0.01930(13) Uani 1 1 d . .
Si3 Si 0.78459(4) 0.57868(3) 0.68335(3) 0.01935(13) Uani 1 1 d . .
Si4 Si 0.72125(4) 0.71445(3) 0.99109(3) 0.02146(13) Uani 1 1 d . .
Si5 Si 0.64118(5) 0.57475(3) 0.95633(4) 0.02394(14) Uani 1 1 d . .
Si6 Si 0.84772(4) 0.60139(3) 0.95722(3) 0.02032(13) Uani 1 1 d . .
C1 C 0.90814(15) 0.60939(10) 0.69313(11) 0.0181(4) Uani 1 1 d . .
C2 C 1.03359(18) 0.48834(12) 0.76942(13) 0.0283(5) Uani 1 1 d . .
H2A H 1.0793 0.5128 0.8097 0.042 Uiso 1 1 calc R U
H2B H 1.0661 0.4505 0.7578 0.042 Uiso 1 1 calc R U
H2C H 0.9788 0.4745 0.7850 0.042 Uiso 1 1 calc R U
C3 C 0.92797(18) 0.48468(11) 0.60477(13) 0.0266(5) Uani 1 1 d . .
H3A H 0.8746 0.4621 0.6149 0.040 Uiso 1 1 calc R U
H3B H 0.9752 0.4533 0.5992 0.040 Uiso 1 1 calc R U
H3C H 0.9027 0.5097 0.5588 0.040 Uiso 1 1 calc R U
C4 C 1.10258(16) 0.56732(11) 0.66555(13) 0.0236(5) Uani 1 1 d . .
C5 C 1.18305(18) 0.59039(14) 0.72180(15) 0.0354(6) Uani 1 1 d . .
H5 H 1.1811 0.5926 0.7713 0.042 Uiso 1 1 calc R U
C6 C 1.26628(19) 0.61030(16) 0.70724(16) 0.0422(7) Uani 1 1 d . .
H6 H 1.3200 0.6259 0.7466 0.051 Uiso 1 1 calc R U
C7 C 1.27098(19) 0.60741(14) 0.63531(15) 0.0371(6) Uani 1 1 d . .
H7 H 1.3270 0.6221 0.6250 0.044 Uiso 1 1 calc R U
C8 C 1.19411(18) 0.58322(12) 0.57958(14) 0.0303(5) Uani 1 1 d . .
H8 H 1.1975 0.5800 0.5306 0.036 Uiso 1 1 calc R U
C9 C 1.11099(18) 0.56336(11) 0.59417(13) 0.0264(5) Uani 1 1 d . .
H9 H 1.0584 0.5466 0.5546 0.032 Uiso 1 1 calc R U
C10 C 1.03331(16) 0.71953(11) 0.65430(13) 0.0252(5) Uani 1 1 d . .
H10A H 1.0796 0.6921 0.6407 0.038 Uiso 1 1 calc R U
H10B H 1.0570 0.7279 0.7079 0.038 Uiso 1 1 calc R U
H10C H 1.0261 0.7604 0.6273 0.038 Uiso 1 1 calc R U
C11 C 0.88287(18) 0.65401(11) 0.52886(13) 0.0263(5) Uani 1 1 d . .
H11A H 0.8809 0.6925 0.4985 0.039 Uiso 1 1 calc R U
H11B H 0.8196 0.6328 0.5124 0.039 Uiso 1 1 calc R U
H11C H 0.9323 0.6244 0.5233 0.039 Uiso 1 1 calc R U
C12 C 0.82497(16) 0.74511(11) 0.62951(12) 0.0225(5) Uani 1 1 d . .
C13 C 0.73081(17) 0.74806(11) 0.57911(13) 0.0242(5) Uani 1 1 d . .
H13 H 0.7091 0.7151 0.5429 0.029 Uiso 1 1 calc R U
C14 C 0.66823(18) 0.79841(12) 0.58099(14) 0.0295(5) Uani 1 1 d . .
H14 H 0.6046 0.7992 0.5464 0.035 Uiso 1 1 calc R U
C15 C 0.69821(19) 0.84687(12) 0.63272(15) 0.0323(6) Uani 1 1 d . .
H15 H 0.6550 0.8805 0.6345 0.039 Uiso 1 1 calc R U
C16 C 0.79188(19) 0.84633(12) 0.68231(15) 0.0315(6) Uani 1 1 d . .
H16 H 0.8135 0.8801 0.7175 0.038 Uiso 1 1 calc R U
C17 C 0.85385(18) 0.79619(11) 0.68028(13) 0.0263(5) Uani 1 1 d . .
H17 H 0.9178 0.7964 0.7143 0.032 Uiso 1 1 calc R U
C18 C 0.78627(18) 0.49831(11) 0.72940(13) 0.0266(5) Uani 1 1 d . .
H18A H 0.8060 0.4649 0.7008 0.040 Uiso 1 1 calc R U
H18B H 0.7214 0.4885 0.7313 0.040 Uiso 1 1 calc R U
H18C H 0.8322 0.4997 0.7800 0.040 Uiso 1 1 calc R U
C19 C 0.70347(17) 0.56550(11) 0.58465(13) 0.0249(5) Uani 1 1 d . .
H19A H 0.6891 0.6070 0.5589 0.037 Uiso 1 1 calc R U
H19B H 0.6430 0.5452 0.5851 0.037 Uiso 1 1 calc R U
H19C H 0.7362 0.5375 0.5587 0.037 Uiso 1 1 calc R U
C20 C 0.70299(16) 0.63196(11) 0.72077(12) 0.0220(5) Uani 1 1 d . .
C21 C 0.71829(17) 0.69722(11) 0.74113(12) 0.0243(5) Uani 1 1 d . .
H21 H 0.7788 0.7162 0.7448 0.029 Uiso 1 1 calc R U
C22 C 0.64700(19) 0.73534(12) 0.75631(13) 0.0307(5) Uani 1 1 d . .
H22 H 0.6594 0.7794 0.7689 0.037 Uiso 1 1 calc R U
C23 C 0.55795(18) 0.70807(14) 0.75274(14) 0.0338(6) Uani 1 1 d . .
H23 H 0.5093 0.7336 0.7624 0.041 Uiso 1 1 calc R U
C24 C 0.54118(18) 0.64290(14) 0.73474(14) 0.0330(6) Uani 1 1 d . .
H24 H 0.4814 0.6238 0.7331 0.040 Uiso 1 1 calc R U
C25 C 0.61268(17) 0.60588(12) 0.71915(13) 0.0273(5) Uani 1 1 d . .
H25 H 0.6001 0.5617 0.7071 0.033 Uiso 1 1 calc R U
C26 C 0.72570(16) 0.63757(10) 0.93949(12) 0.0202(4) Uani 1 1 d . .
C27 C 0.59748(19) 0.51260(12) 0.88076(14) 0.0314(5) Uani 1 1 d . .
H27A H 0.6515 0.4848 0.8804 0.047 Uiso 1 1 calc R U
H27B H 0.5716 0.5341 0.8325 0.047 Uiso 1 1 calc R U
H27C H 0.5466 0.4865 0.8900 0.047 Uiso 1 1 calc R U
C28 C 0.69283(19) 0.52910(12) 1.04633(14) 0.0319(5) Uani 1 1 d . .
H28A H 0.7112 0.5595 1.0880 0.048 Uiso 1 1 calc R U
H28B H 0.7500 0.5049 1.0452 0.048 Uiso 1 1 calc R U
H28C H 0.6441 0.4992 1.0525 0.048 Uiso 1 1 calc R U
C29 C 0.52486(17) 0.61092(12) 0.96190(14) 0.0273(5) Uani 1 1 d . .
C30 C 0.45292(18) 0.63297(13) 0.89849(15) 0.0339(6) Uani 1 1 d . .
H30 H 0.4634 0.6300 0.8517 0.041 Uiso 1 1 calc R U
C31 C 0.36644(19) 0.65908(14) 0.90137(17) 0.0388(6) Uani 1 1 d . .
H31 H 0.3194 0.6743 0.8573 0.047 Uiso 1 1 calc R U
C32 C 0.34949(19) 0.66276(14) 0.96873(17) 0.0395(7) Uani 1 1 d . .
H32 H 0.2910 0.6810 0.9714 0.047 Uiso 1 1 calc R U
C33 C 0.4175(2) 0.63989(13) 1.03184(16) 0.0378(7) Uani 1 1 d . .
H33 H 0.4053 0.6415 1.0780 0.045 Uiso 1 1 calc R U
C34 C 0.50426(19) 0.61438(12) 1.02867(15) 0.0318(6) Uani 1 1 d . .
H34 H 0.5505 0.5989 1.0730 0.038 Uiso 1 1 calc R U
C35 C 0.60441(17) 0.76003(12) 0.95678(14) 0.0288(5) Uani 1 1 d . .
H35A H 0.5544 0.7371 0.9710 0.043 Uiso 1 1 calc R U
H35B H 0.5846 0.7638 0.9025 0.043 Uiso 1 1 calc R U
H35C H 0.6132 0.8031 0.9790 0.043 Uiso 1 1 calc R U
C36 C 0.74399(18) 0.70167(12) 1.09340(13) 0.0281(5) Uani 1 1 d . .
H36A H 0.7476 0.7434 1.1181 0.042 Uiso 1 1 calc R U
H36B H 0.8052 0.6786 1.1149 0.042 Uiso 1 1 calc R U
H36C H 0.6910 0.6764 1.1005 0.042 Uiso 1 1 calc R U
C37 C 0.81429(16) 0.77683(11) 0.98611(13) 0.0227(5) Uani 1 1 d . .
C38 C 0.90693(17) 0.78044(11) 1.03900(13) 0.0247(5) Uani 1 1 d . .
H38 H 0.9249 0.7499 1.0783 0.030 Uiso 1 1 calc R U
C39 C 0.97323(17) 0.82751(12) 1.03552(14) 0.0285(5) Uani 1 1 d . .
H39 H 1.0355 0.8285 1.0720 0.034 Uiso 1 1 calc R U
C40 C 0.94884(19) 0.87279(12) 0.97920(15) 0.0322(6) Uani 1 1 d . .
H40 H 0.9942 0.9046 0.9764 0.039 Uiso 1 1 calc R U
C41 C 0.85702(19) 0.87108(12) 0.92674(15) 0.0325(6) Uani 1 1 d . .
H41 H 0.8392 0.9022 0.8881 0.039 Uiso 1 1 calc R U
C42 C 0.79138(17) 0.82416(11) 0.93053(13) 0.0266(5) Uani 1 1 d . .
H42 H 0.7289 0.8240 0.8943 0.032 Uiso 1 1 calc R U
C43 C 0.92598(17) 0.60238(12) 1.05771(12) 0.0262(5) Uani 1 1 d . .
H43A H 0.9444 0.6468 1.0732 0.039 Uiso 1 1 calc R U
H43B H 0.9843 0.5767 1.0637 0.039 Uiso 1 1 calc R U
H43C H 0.8899 0.5841 1.0885 0.039 Uiso 1 1 calc R U
C44 C 0.84147(18) 0.51434(11) 0.92962(14) 0.0275(5) Uani 1 1 d . .
H44A H 0.8190 0.4887 0.9642 0.041 Uiso 1 1 calc R U
H44B H 0.9059 0.4996 0.9312 0.041 Uiso 1 1 calc R U
H44C H 0.7963 0.5093 0.8791 0.041 Uiso 1 1 calc R U
C45 C 0.93462(16) 0.63902(11) 0.91111(12) 0.0206(4) Uani 1 1 d . .
C46 C 1.01892(16) 0.60380(11) 0.91363(12) 0.0225(5) Uani 1 1 d . .
H46 H 1.0247 0.5606 0.9307 0.027 Uiso 1 1 calc R U
C47 C 1.09404(16) 0.63045(12) 0.89185(13) 0.0246(5) Uani 1 1 d . .
H47 H 1.1496 0.6055 0.8946 0.030 Uiso 1 1 calc R U
C48 C 1.08673(17) 0.69424(12) 0.86599(13) 0.0257(5) Uani 1 1 d . .
H48 H 1.1374 0.7128 0.8514 0.031 Uiso 1 1 calc R U
C49 C 1.00374(17) 0.73024(11) 0.86191(13) 0.0250(5) Uani 1 1 d . .
H49 H 0.9980 0.7733 0.8443 0.030 Uiso 1 1 calc R U
C50 C 0.92909(16) 0.70274(11) 0.88380(12) 0.0216(4) Uani 1 1 d . .
H50 H 0.8732 0.7277 0.8802 0.026 Uiso 1 1 calc R U
C51 C 0.1178(3) 0.32666(18) 0.6912(2) 0.0653(10) Uani 1 1 d . .
H51A H 0.1080 0.3003 0.6466 0.098 Uiso 1 1 calc R U
H51B H 0.0577 0.3495 0.6878 0.098 Uiso 1 1 calc R U
H51C H 0.1359 0.2989 0.7353 0.098 Uiso 1 1 calc R U
C52 C 0.1969(3) 0.37457(18) 0.6975(2) 0.0622(9) Uani 1 1 d . .
H52A H 0.1768 0.4048 0.6550 0.075 Uiso 1 1 calc R U
H52B H 0.2093 0.3997 0.7439 0.075 Uiso 1 1 calc R U
C53 C 0.2845(3) 0.34129(19) 0.6980(2) 0.0653(10) Uani 1 1 d . .
H53A H 0.2720 0.3174 0.6507 0.078 Uiso 1 1 calc R U
H53B H 0.3022 0.3096 0.7391 0.078 Uiso 1 1 calc R U
C54 C 0.3720(3) 0.3889(2) 0.7078(2) 0.0733(11) Uani 1 1 d . .
H54A H 0.3747 0.4196 0.7483 0.088 Uiso 1 1 calc R U
H54B H 0.4330 0.3640 0.7229 0.088 Uiso 1 1 calc R U
C55 C 0.3654(3) 0.4250(2) 0.6406(2) 0.0696(11) Uani 1 1 d . .
H55A H 0.3040 0.4496 0.6250 0.084 Uiso 1 1 calc R U
H55B H 0.3637 0.3944 0.6002 0.084 Uiso 1 1 calc R U
C56 C 0.4479(3) 0.4704(2) 0.6510(3) 0.0789(13) Uani 1 1 d . .
H56A H 0.4500 0.5008 0.6910 0.118 Uiso 1 1 calc R U
H56B H 0.4392 0.4941 0.6047 0.118 Uiso 1 1 calc R U
H56C H 0.5086 0.4462 0.6642 0.118 Uiso 1 1 calc R U

loop_
_atom_site_aniso_label
_atom_site_aniso_U_11
_atom_site_aniso_U_22
_atom_site_aniso_U_33
_atom_site_aniso_U_23
_atom_site_aniso_U_13
_atom_site_aniso_U_12
Co1 0.01785(18) 0.02432(19) 0.01820(19) -0.00088(14) 0.00628(15) -0.00010(14)
Co2 0.01802(18) 0.0289(2) 0.0194(2) 0.00053(14) 0.00679(16) 0.00073(14)
Si1 0.0207(3) 0.0226(3) 0.0194(3) 0.0005(2) 0.0077(2) 0.0027(2)
Si2 0.0176(3) 0.0220(3) 0.0190(3) 0.0022(2) 0.0070(2) 0.0005(2)
Si3 0.0177(3) 0.0217(3) 0.0195(3) -0.0009(2) 0.0072(2) -0.0014(2)
Si4 0.0178(3) 0.0259(3) 0.0216(3) -0.0029(2) 0.0075(2) -0.0006(2)
Si5 0.0223(3) 0.0273(3) 0.0250(3) -0.0010(2) 0.0116(3) -0.0041(2)
Si6 0.0185(3) 0.0233(3) 0.0200(3) 0.0017(2) 0.0075(2) 0.0015(2)
C1 0.0176(10) 0.0210(10) 0.0161(10) 0.0012(8) 0.0059(9) 0.0019(8)
C2 0.0312(13) 0.0282(12) 0.0265(13) 0.0047(10) 0.0106(11) 0.0073(10)
C3 0.0292(12) 0.0263(12) 0.0259(12) -0.0034(9) 0.0110(10) 0.0019(10)
C4 0.0203(11) 0.0262(12) 0.0261(12) 0.0013(9) 0.0097(10) 0.0057(9)
C5 0.0231(12) 0.0579(17) 0.0263(13) -0.0005(12) 0.0095(11) 0.0035(12)
C6 0.0222(13) 0.071(2) 0.0339(15) -0.0058(14) 0.0091(12) -0.0070(13)
C7 0.0235(12) 0.0536(17) 0.0386(15) 0.0005(12) 0.0162(12) 0.0004(11)
C8 0.0311(13) 0.0361(14) 0.0285(13) 0.0007(10) 0.0161(11) 0.0041(10)
C9 0.0251(12) 0.0289(12) 0.0261(12) -0.0009(9) 0.0094(10) 0.0031(9)
C10 0.0202(11) 0.0267(12) 0.0282(13) 0.0046(9) 0.0072(10) -0.0010(9)
C11 0.0285(12) 0.0304(12) 0.0220(12) 0.0021(9) 0.0109(10) 0.0031(10)
C12 0.0239(11) 0.0232(11) 0.0235(11) 0.0060(9) 0.0119(10) 0.0018(9)
C13 0.0240(11) 0.0259(12) 0.0237(12) 0.0049(9) 0.0092(10) -0.0008(9)
C14 0.0247(12) 0.0307(13) 0.0343(14) 0.0116(10) 0.0114(11) 0.0043(10)
C15 0.0344(14) 0.0251(12) 0.0423(15) 0.0083(10) 0.0191(12) 0.0083(10)
C16 0.0398(15) 0.0233(12) 0.0369(14) 0.0015(10) 0.0199(12) 0.0009(10)
C17 0.0276(12) 0.0258(12) 0.0262(12) 0.0033(9) 0.0096(10) -0.0006(9)
C18 0.0270(12) 0.0259(12) 0.0285(13) 0.0013(9) 0.0114(11) -0.0025(9)
C19 0.0225(11) 0.0276(12) 0.0248(12) -0.0017(9) 0.0077(10) -0.0017(9)
C20 0.0188(11) 0.0310(12) 0.0159(11) 0.0006(9) 0.0051(9) 0.0007(9)
C21 0.0253(12) 0.0293(12) 0.0194(11) 0.0033(9) 0.0088(10) 0.0028(9)
C22 0.0370(14) 0.0318(13) 0.0244(13) 0.0039(10) 0.0114(11) 0.0099(11)
C23 0.0258(13) 0.0519(16) 0.0231(13) 0.0018(11) 0.0071(11) 0.0164(11)
C24 0.0176(11) 0.0588(17) 0.0222(13) -0.0047(11) 0.0059(10) -0.0006(11)
C25 0.0210(11) 0.0373(13) 0.0232(12) -0.0045(10) 0.0066(10) -0.0024(10)
C26 0.0180(10) 0.0236(11) 0.0203(11) -0.0007(8) 0.0078(9) -0.0008(8)
C27 0.0311(13) 0.0315(13) 0.0351(14) -0.0053(10) 0.0155(12) -0.0076(10)
C28 0.0352(14) 0.0327(13) 0.0311(13) 0.0035(10) 0.0152(12) -0.0033(11)
C29 0.0237(12) 0.0286(12) 0.0338(13) -0.0071(10) 0.0149(11) -0.0075(9)
C30 0.0235(12) 0.0445(15) 0.0362(15) -0.0109(11) 0.0131(12) -0.0040(11)
C31 0.0231(13) 0.0483(16) 0.0441(16) -0.0155(13) 0.0097(12) -0.0040(11)
C32 0.0258(13) 0.0420(15) 0.0560(18) -0.0231(13) 0.0207(14) -0.0109(11)
C33 0.0401(15) 0.0394(15) 0.0451(17) -0.0166(12) 0.0292(14) -0.0142(12)
C34 0.0323(13) 0.0329(13) 0.0340(14) -0.0080(10) 0.0158(12) -0.0120(11)
C35 0.0214(11) 0.0307(13) 0.0346(14) -0.0062(10) 0.0095(11) 0.0013(9)
C36 0.0281(12) 0.0332(13) 0.0257(13) -0.0048(10) 0.0126(11) -0.0026(10)
C37 0.0220(11) 0.0232(11) 0.0240(12) -0.0051(9) 0.0092(10) 0.0005(9)
C38 0.0223(11) 0.0270(12) 0.0246(12) -0.0019(9) 0.0074(10) 0.0012(9)
C39 0.0209(11) 0.0320(13) 0.0304(13) -0.0055(10) 0.0050(10) -0.0011(9)
C40 0.0296(13) 0.0292(13) 0.0378(15) -0.0017(10) 0.0108(12) -0.0071(10)
C41 0.0343(14) 0.0287(13) 0.0331(14) 0.0055(10) 0.0091(12) 0.0011(10)
C42 0.0215(11) 0.0294(12) 0.0259(12) -0.0027(9) 0.0035(10) 0.0013(9)
C43 0.0242(11) 0.0315(13) 0.0222(12) 0.0039(9) 0.0066(10) 0.0034(9)
C44 0.0271(12) 0.0249(12) 0.0321(13) 0.0014(9) 0.0120(11) 0.0024(9)
C45 0.0175(10) 0.0267(11) 0.0171(11) -0.0021(8) 0.0048(9) 0.0001(8)
C46 0.0210(11) 0.0262(11) 0.0193(11) 0.0007(9) 0.0053(9) 0.0027(9)
C47 0.0176(11) 0.0347(13) 0.0208(12) -0.0034(9) 0.0050(9) 0.0009(9)
C48 0.0196(11) 0.0347(13) 0.0230(12) -0.0043(9) 0.0069(10) -0.0065(9)
C49 0.0276(12) 0.0251(12) 0.0218(12) -0.0037(9) 0.0070(10) -0.0040(9)
C50 0.0205(11) 0.0257(11) 0.0184(11) -0.0025(8) 0.0061(9) 0.0019(9)
C51 0.070(3) 0.057(2) 0.062(2) -0.0093(18) 0.013(2) -0.0024(19)
C52 0.060(2) 0.057(2) 0.071(2) -0.0051(18) 0.022(2) 0.0060(17)
C53 0.077(3) 0.061(2) 0.065(2) 0.0100(18) 0.033(2) 0.022(2)
C54 0.056(2) 0.086(3) 0.073(3) 0.001(2) 0.014(2) 0.009(2)
C55 0.063(2) 0.074(3) 0.072(3) -0.014(2) 0.021(2) -0.017(2)
C56 0.062(2) 0.080(3) 0.099(3) -0.035(2) 0.032(2) -0.014(2)

loop_
_atom_type_symbol
_atom_type_description
_atom_type_scat_dispersion_real
_atom_type_scat_dispersion_imag
_atom_type_scat_source
C C 0.0181 0.0091 'International Tables Vol C Tables 4.2.6.8 and 6.1.1.4'
H H 0.0000 0.0000 'International Tables Vol C Tables 4.2.6.8 and 6.1.1.4'
Si Si 0.2541 0.3302 'International Tables Vol C Tables 4.2.6.8 and 6.1.1.4'
Co Co -2.3653 3.6143 'International Tables Vol C Tables 4.2.6.8 and 6.1.1.4'

loop_
_geom_angle_atom_site_label_1
_geom_angle_atom_site_label_2
_geom_angle_atom_site_label_3
_geom_angle
C1 Co1 C47 135.61(9)
C1 Co1 C46 140.91(9)
C47 Co1 C46 37.61(8)
C1 Co1 C48 134.78(9)
C47 Co1 C48 37.65(9)
C46 Co1 C48 67.69(9)
C1 Co1 C49 139.12(9)
C47 Co1 C49 67.60(9)
C46 Co1 C49 79.43(9)
C48 Co1 C49 37.52(9)
C1 Co1 C50 144.48(8)
C47 Co1 C50 79.70(9)
C46 Co1 C50 66.72(8)
C48 Co1 C50 67.64(8)
C49 Co1 C50 37.46(8)
C1 Co1 C45 144.53(8)
C47 Co1 C45 68.13(8)
C46 Co1 C45 37.39(8)
C48 Co1 C45 80.62(8)
C49 Co1 C45 67.73(8)
C50 Co1 C45 37.15(8)
C26 Co2 C21 139.88(9)
C26 Co2 C22 134.98(9)
C21 Co2 C22 38.08(9)
C26 Co2 C23 134.93(9)
C21 Co2 C23 68.06(9)
C22 Co2 C23 37.57(10)
C26 Co2 C24 139.72(9)
C21 Co2 C24 79.82(9)
C22 Co2 C24 67.55(11)
C23 Co2 C24 37.36(10)
C26 Co2 C25 145.25(9)
C21 Co2 C25 66.83(9)
C22 Co2 C25 79.59(10)
C23 Co2 C25 67.34(10)
C24 Co2 C25 37.38(9)
C26 Co2 C20 144.32(9)
C21 Co2 C20 37.32(8)
C22 Co2 C20 68.28(9)
C23 Co2 C20 80.61(9)
C24 Co2 C20 67.91(8)
C25 Co2 C20 37.29(8)
C2 Si1 C3 106.08(11)
C2 Si1 C1 114.82(10)
C3 Si1 C1 113.08(10)
C2 Si1 C4 104.19(11)
C3 Si1 C4 103.93(10)
C1 Si1 C4 113.70(10)
C10 Si2 C11 105.89(11)
C10 Si2 C1 114.40(10)
C11 Si2 C1 113.97(10)
C10 Si2 C12 103.88(10)
C11 Si2 C12 104.87(10)
C1 Si2 C12 112.85(9)
C1 Si3 C18 112.94(10)
C1 Si3 C19 115.24(10)
C18 Si3 C19 104.05(11)
C1 Si3 C20 117.39(10)
C18 Si3 C20 104.89(10)
C19 Si3 C20 100.66(10)
C35 Si4 C36 105.60(11)
C35 Si4 C26 115.27(11)
C36 Si4 C26 113.11(10)
C35 Si4 C37 102.85(11)
C36 Si4 C37 104.81(11)
C26 Si4 C37 114.05(9)
C27 Si5 C28 106.49(12)
C27 Si5 C29 103.00(11)
C28 Si5 C29 104.71(11)
C27 Si5 C26 115.10(10)
C28 Si5 C26 114.04(11)
C29 Si5 C26 112.39(10)
C26 Si6 C44 112.39(11)
C26 Si6 C43 114.37(10)
C44 Si6 C43 104.63(11)
C26 Si6 C45 119.06(10)
C44 Si6 C45 104.17(10)
C43 Si6 C45 100.52(10)
Si3 C1 Si2 115.51(11)
Si3 C1 Si1 109.83(11)
Si2 C1 Si1 111.29(10)
Si3 C1 Co1 103.92(9)
Si2 C1 Co1 108.92(10)
Si1 C1 Co1 106.77(10)
Si1 C2 H2A 109.5
Si1 C2 H2B 109.5
H2A C2 H2B 109.5
Si1 C2 H2C 109.5
H2A C2 H2C 109.5
H2B C2 H2C 109.5
Si1 C3 H3A 109.5
Si1 C3 H3B 109.5
H3A C3 H3B 109.5
Si1 C3 H3C 109.5
H3A C3 H3C 109.5
H3B C3 H3C 109.5
C5 C4 C9 116.5(2)
C5 C4 Si1 122.02(18)
C9 C4 Si1 121.43(18)
C6 C5 C4 121.6(2)
C6 C5 H5 119.2
C4 C5 H5 119.2
C7 C6 C5 120.2(3)
C7 C6 H6 119.9
C5 C6 H6 119.9
C8 C7 C6 119.3(2)
C8 C7 H7 120.4
C6 C7 H7 120.4
C7 C8 C9 120.4(2)
C7 C8 H8 119.8
C9 C8 H8 119.8
C8 C9 C4 121.9(2)
C8 C9 H9 119.1
C4 C9 H9 119.1
Si2 C10 H10A 109.5
Si2 C10 H10B 109.5
H10A C10 H10B 109.5
Si2 C10 H10C 109.5
H10A C10 H10C 109.5
H10B C10 H10C 109.5
Si2 C11 H11A 109.5
Si2 C11 H11B 109.5
H11A C11 H11B 109.5
Si2 C11 H11C 109.5
H11A C11 H11C 109.5
H11B C11 H11C 109.5
C13 C12 C17 116.6(2)
C13 C12 Si2 123.21(18)
C17 C12 Si2 120.16(18)
C14 C13 C12 121.4(2)
C14 C13 H13 119.3
C12 C13 H13 119.3
C15 C14 C13 120.4(2)
C15 C14 H14 119.8
C13 C14 H14 119.8
C14 C15 C16 119.7(2)
C14 C15 H15 120.1
C16 C15 H15 120.1
C17 C16 C15 119.7(2)
C17 C16 H16 120.2
C15 C16 H16 120.2
C16 C17 C12 122.1(2)
C16 C17 H17 118.9
C12 C17 H17 118.9
Si3 C18 H18A 109.5
Si3 C18 H18B 109.5
H18A C18 H18B 109.5
Si3 C18 H18C 109.5
H18A C18 H18C 109.5
H18B C18 H18C 109.5
Si3 C19 H19A 109.5
Si3 C19 H19B 109.5
H19A C19 H19B 109.5
Si3 C19 H19C 109.5
H19A C19 H19C 109.5
H19B C19 H19C 109.5
C21 C20 C25 116.0(2)
C21 C20 Si3 126.44(17)
C25 C20 Si3 117.02(17)
C21 C20 Co2 68.36(12)
C25 C20 Co2 69.63(13)
Si3 C20 Co2 139.22(12)
C20 C21 C22 122.4(2)
C20 C21 Co2 74.32(13)
C22 C21 Co2 71.03(13)
C20 C21 H21 118.8
C22 C21 H21 118.8
Co2 C21 H21 128.1
C23 C22 C21 119.8(2)
C23 C22 Co2 72.09(15)
C21 C22 Co2 70.89(14)
C23 C22 H22 120.1
C21 C22 H22 120.1
Co2 C22 H22 129.3
C24 C23 C22 119.4(2)
C24 C23 Co2 71.38(15)
C22 C23 Co2 70.34(14)
C24 C23 H23 120.3
C22 C23 H23 120.3
Co2 C23 H23 130.5
C23 C24 C25 119.9(2)
C23 C24 Co2 71.26(15)
C25 C24 Co2 71.56(14)
C23 C24 H24 120.0
C25 C24 H24 120.0
Co2 C24 H24 129.6
C24 C25 C20 122.4(2)
C24 C25 Co2 71.06(14)
C20 C25 Co2 73.08(13)
C24 C25 H25 118.8
C20 C25 H25 118.8
Co2 C25 H25 129.7
Si6 C26 Si4 116.03(12)
Si6 C26 Si5 109.17(11)
Si4 C26 Si5 111.32(11)
Si6 C26 Co2 104.63(10)
Si4 C26 Co2 110.90(11)
Si5 C26 Co2 103.91(10)
Si5 C27 H27A 109.5
Si5 C27 H27B 109.5
H27A C27 H27B 109.5
Si5 C27 H27C 109.5
H27A C27 H27C 109.5
H27B C27 H27C 109.5
Si5 C28 H28A 109.5
Si5 C28 H28B 109.5
H28A C28 H28B 109.5
Si5 C28 H28C 109.5
H28A C28 H28C 109.5
H28B C28 H28C 109.5
C34 C29 C30 116.4(2)
C34 C29 Si5 122.1(2)
C30 C29 Si5 121.49(18)
C31 C30 C29 122.3(2)
C31 C30 H30 118.8
C29 C30 H30 118.8
C32 C31 C30 119.5(3)
C32 C31 H31 120.2
C30 C31 H31 120.2
C33 C32 C31 119.7(3)
C33 C32 H32 120.2
C31 C32 H32 120.2
C32 C33 C34 120.5(2)
C32 C33 H33 119.8
C34 C33 H33 119.8
C33 C34 C29 121.6(3)
C33 C34 H34 119.2
C29 C34 H34 119.2
Si4 C35 H35A 109.5
Si4 C35 H35B 109.5
H35A C35 H35B 109.5
Si4 C35 H35C 109.5
H35A C35 H35C 109.5
H35B C35 H35C 109.5
Si4 C36 H36A 109.5
Si4 C36 H36B 109.5
H36A C36 H36B 109.5
Si4 C36 H36C 109.5
H36A C36 H36C 109.5
H36B C36 H36C 109.5
C42 C37 C38 116.3(2)
C42 C37 Si4 120.96(17)
C38 C37 Si4 122.68(18)
C39 C38 C37 121.9(2)
C39 C38 H38 119.1
C37 C38 H38 119.1
C40 C39 C38 120.3(2)
C40 C39 H39 119.8
C38 C39 H39 119.8
C39 C40 C41 119.1(2)
C39 C40 H40 120.5
C41 C40 H40 120.5
C42 C41 C40 120.3(2)
C42 C41 H41 119.8
C40 C41 H41 119.8
C41 C42 C37 122.1(2)
C41 C42 H42 118.9
C37 C42 H42 118.9
Si6 C43 H43A 109.5
Si6 C43 H43B 109.5
H43A C43 H43B 109.5
Si6 C43 H43C 109.5
H43A C43 H43C 109.5
H43B C43 H43C 109.5
Si6 C44 H44A 109.5
Si6 C44 H44B 109.5
H44A C44 H44B 109.5
Si6 C44 H44C 109.5
H44A C44 H44C 109.5
H44B C44 H44C 109.5
C50 C45 C46 116.2(2)
C50 C45 Si6 125.38(16)
C46 C45 Si6 117.78(16)
C50 C45 Co1 69.59(12)
C46 C45 Co1 68.91(12)
Si6 C45 Co1 139.46(12)
C47 C46 C45 122.5(2)
C47 C46 Co1 70.94(13)
C45 C46 Co1 73.70(13)
C47 C46 H46 118.8
C45 C46 H46 118.8
Co1 C46 H46 129.1
C46 C47 C48 119.7(2)
C46 C47 Co1 71.45(13)
C48 C47 Co1 71.49(14)
C46 C47 H47 120.1
C48 C47 H47 120.1
Co1 C47 H47 129.3
C49 C48 C47 119.3(2)
C49 C48 Co1 71.31(13)
C47 C48 Co1 70.86(13)
C49 C48 H48 120.4
C47 C48 H48 120.4
Co1 C48 H48 129.9
C48 C49 C50 120.2(2)
C48 C49 Co1 71.17(13)
C50 C49 Co1 71.70(13)
C48 C49 H49 119.9
C50 C49 H49 119.9
Co1 C49 H49 129.7
C49 C50 C45 122.0(2)
C49 C50 Co1 70.84(13)
C45 C50 Co1 73.26(12)
C49 C50 H50 119.0
C45 C50 H50 119.0
Co1 C50 H50 129.5
C52 C51 H51A 109.5
C52 C51 H51B 109.5
H51A C51 H51B 109.5
C52 C51 H51C 109.5
H51A C51 H51C 109.5
H51B C51 H51C 109.5
C53 C52 C51 109.8(3)
C53 C52 H52A 109.7
C51 C52 H52A 109.7
C53 C52 H52B 109.7
C51 C52 H52B 109.7
H52A C52 H52B 108.2
C52 C53 C54 112.3(3)
C52 C53 H53A 109.1
C54 C53 H53A 109.1
C52 C53 H53B 109.1
C54 C53 H53B 109.1
H53A C53 H53B 107.9
C55 C54 C53 113.3(3)
C55 C54 H54A 108.9
C53 C54 H54A 108.9
C55 C54 H54B 108.9
C53 C54 H54B 108.9
H54A C54 H54B 107.7
C54 C55 C56 112.7(4)
C54 C55 H55A 109.1
C56 C55 H55A 109.1
C54 C55 H55B 109.1
C56 C55 H55B 109.1
H55A C55 H55B 107.8
C55 C56 H56A 109.5
C55 C56 H56B 109.5
H56A C56 H56B 109.5
C55 C56 H56C 109.5
H56A C56 H56C 109.5
H56B C56 H56C 109.5

loop_
_geom_bond_atom_site_label_1
_geom_bond_atom_site_label_2
_geom_bond_distance
Co1 C1 2.037(2)
Co1 C47 2.175(2)
Co1 C46 2.181(2)
Co1 C48 2.183(2)
Co1 C49 2.185(2)
Co1 C50 2.196(2)
Co1 C45 2.244(2)
Co2 C26 2.028(2)
Co2 C21 2.160(2)
Co2 C22 2.161(2)
Co2 C23 2.184(2)
Co2 C24 2.186(3)
Co2 C25 2.192(2)
Co2 C20 2.237(2)
Si1 C2 1.879(2)
Si1 C3 1.888(2)
Si1 C1 1.890(2)
Si1 C4 1.897(2)
Si2 C10 1.874(2)
Si2 C11 1.883(2)
Si2 C1 1.886(2)
Si2 C12 1.900(2)
Si3 C1 1.865(2)
Si3 C18 1.882(2)
Si3 C19 1.888(2)
Si3 C20 1.922(2)
Si4 C35 1.875(2)
Si4 C36 1.882(2)
Si4 C26 1.887(2)
Si4 C37 1.902(2)
Si5 C27 1.883(3)
Si5 C28 1.887(3)
Si5 C29 1.891(2)
Si5 C26 1.893(2)
Si6 C26 1.862(2)
Si6 C44 1.878(2)
Si6 C43 1.883(2)
Si6 C45 1.924(2)
C2 H2A 0.9800
C2 H2B 0.9800
C2 H2C 0.9800
C3 H3A 0.9800
C3 H3B 0.9800
C3 H3C 0.9800
C4 C5 1.394(4)
C4 C9 1.402(3)
C5 C6 1.393(4)
C5 H5 0.9500
C6 C7 1.391(4)
C6 H6 0.9500
C7 C8 1.367(4)
C7 H7 0.9500
C8 C9 1.391(3)
C8 H8 0.9500
C9 H9 0.9500
C10 H10A 0.9800
C10 H10B 0.9800
C10 H10C 0.9800
C11 H11A 0.9800
C11 H11B 0.9800
C11 H11C 0.9800
C12 C13 1.401(3)
C12 C17 1.405(3)
C13 C14 1.397(3)
C13 H13 0.9500
C14 C15 1.377(4)
C14 H14 0.9500
C15 C16 1.389(4)
C15 H15 0.9500
C16 C17 1.389(3)
C16 H16 0.9500
C17 H17 0.9500
C18 H18A 0.9800
C18 H18B 0.9800
C18 H18C 0.9800
C19 H19A 0.9800
C19 H19B 0.9800
C19 H19C 0.9800
C20 C21 1.409(3)
C20 C25 1.417(3)
C21 C22 1.410(3)
C21 H21 0.9500
C22 C23 1.400(4)
C22 H22 0.9500
C23 C24 1.399(4)
C23 H23 0.9500
C24 C25 1.403(3)
C24 H24 0.9500
C25 H25 0.9500
C27 H27A 0.9800
C27 H27B 0.9800
C27 H27C 0.9800
C28 H28A 0.9800
C28 H28B 0.9800
C28 H28C 0.9800
C29 C34 1.396(3)
C29 C30 1.396(4)
C30 C31 1.391(4)
C30 H30 0.9500
C31 C32 1.381(4)
C31 H31 0.9500
C32 C33 1.372(4)
C32 H32 0.9500
C33 C34 1.392(4)
C33 H33 0.9500
C34 H34 0.9500
C35 H35A 0.9800
C35 H35B 0.9800
C35 H35C 0.9800
C36 H36A 0.9800
C36 H36B 0.9800
C36 H36C 0.9800
C37 C42 1.402(3)
C37 C38 1.404(3)
C38 C39 1.393(3)
C38 H38 0.9500
C39 C40 1.383(4)
C39 H39 0.9500
C40 C41 1.390(4)
C40 H40 0.9500
C41 C42 1.385(3)
C41 H41 0.9500
C42 H42 0.9500
C43 H43A 0.9800
C43 H43B 0.9800
C43 H43C 0.9800
C44 H44A 0.9800
C44 H44B 0.9800
C44 H44C 0.9800
C45 C50 1.415(3)
C45 C46 1.420(3)
C46 C47 1.404(3)
C46 H46 0.9500
C47 C48 1.406(3)
C47 H47 0.9500
C48 C49 1.405(3)
C48 H48 0.9500
C49 C50 1.407(3)
C49 H49 0.9500
C50 H50 0.9500
C51 C52 1.501(5)
C51 H51A 0.9800
C51 H51B 0.9800
C51 H51C 0.9800
C52 C53 1.451(5)
C52 H52A 0.9900
C52 H52B 0.9900
C53 C54 1.579(6)
C53 H53A 0.9900
C53 H53B 0.9900
C54 C55 1.456(6)
C54 H54A 0.9900
C54 H54B 0.9900
C55 C56 1.493(5)
C55 H55A 0.9900
C55 H55B 0.9900
C56 H56A 0.9800
C56 H56B 0.9800
C56 H56C 0.9800

loop_
_geom_torsion_atom_site_label_1
_geom_torsion_atom_site_label_2
_geom_torsion_atom_site_label_3
_geom_torsion_atom_site_label_4
_geom_torsion
C18 Si3 C1 Si2 165.16(11)
C19 Si3 C1 Si2 45.74(15)
C20 Si3 C1 Si2 -72.60(14)
C18 Si3 C1 Si1 38.31(14)
C19 Si3 C1 Si1 -81.10(13)
C20 Si3 C1 Si1 160.55(10)
C18 Si3 C1 Co1 -75.61(12)
C19 Si3 C1 Co1 164.98(10)
C20 Si3 C1 Co1 46.64(13)
C10 Si2 C1 Si3 167.14(11)
C11 Si2 C1 Si3 -70.81(14)
C12 Si2 C1 Si3 48.66(15)
C10 Si2 C1 Si1 -66.75(14)
C11 Si2 C1 Si1 55.30(15)
C12 Si2 C1 Si1 174.77(11)
C10 Si2 C1 Co1 50.70(13)
C11 Si2 C1 Co1 172.74(10)
C12 Si2 C1 Co1 -67.78(13)
C2 Si1 C1 Si3 -76.88(14)
C3 Si1 C1 Si3 45.03(14)
C4 Si1 C1 Si3 163.25(10)
C2 Si1 C1 Si2 153.93(12)
C3 Si1 C1 Si2 -84.15(13)
C4 Si1 C1 Si2 34.07(15)
C2 Si1 C1 Co1 35.19(14)
C3 Si1 C1 Co1 157.11(10)
C4 Si1 C1 Co1 -84.67(12)
C2 Si1 C4 C5 -46.6(2)
C3 Si1 C4 C5 -157.5(2)
C1 Si1 C4 C5 79.1(2)
C2 Si1 C4 C9 131.88(19)
C3 Si1 C4 C9 21.0(2)
C1 Si1 C4 C9 -102.4(2)
C9 C4 C5 C6 1.9(4)
Si1 C4 C5 C6 -179.6(2)
C4 C5 C6 C7 -0.1(5)
C5 C6 C7 C8 -1.8(5)
C6 C7 C8 C9 1.8(4)
C7 C8 C9 C4 0.1(4)
C5 C4 C9 C8 -1.9(4)
Si1 C4 C9 C8 179.57(18)
C17 C12 C13 C14 -1.8(3)
Si2 C12 C13 C14 -179.87(17)
C12 C13 C14 C15 0.3(3)
C13 C14 C15 C16 1.3(4)
C14 C15 C16 C17 -1.3(4)
C15 C16 C17 C12 -0.3(4)
C13 C12 C17 C16 1.8(3)
Si2 C12 C17 C16 179.93(18)
C25 C20 C21 C22 -2.4(3)
Si3 C20 C21 C22 169.25(18)
Co2 C20 C21 C22 -54.7(2)
C25 C20 C21 Co2 52.37(19)
Si3 C20 C21 Co2 -136.03(18)
C20 C21 C22 C23 1.2(4)
Co2 C21 C22 C23 -55.0(2)
C20 C21 C22 Co2 56.2(2)
C21 C22 C23 C24 0.6(4)
Co2 C22 C23 C24 -53.8(2)
C21 C22 C23 Co2 54.4(2)
C22 C23 C24 C25 -1.2(4)
Co2 C23 C24 C25 -54.5(2)
C22 C23 C24 Co2 53.3(2)
C23 C24 C25 C20 0.0(4)
Co2 C24 C25 C20 -54.4(2)
C23 C24 C25 Co2 54.4(2)
C21 C20 C25 C24 1.8(3)
Si3 C20 C25 C24 -170.66(19)
Co2 C20 C25 C24 53.5(2)
C21 C20 C25 Co2 -51.74(18)
Si3 C20 C25 Co2 135.84(15)
C44 Si6 C26 Si4 161.38(12)
C43 Si6 C26 Si4 42.27(16)
C45 Si6 C26 Si4 -76.48(15)
C44 Si6 C26 Si5 34.64(15)
C43 Si6 C26 Si5 -84.47(13)
C45 Si6 C26 Si5 156.77(10)
C44 Si6 C26 Co2 -76.08(12)
C43 Si6 C26 Co2 164.81(10)
C45 Si6 C26 Co2 46.05(14)
C35 Si4 C26 Si6 166.47(12)
C36 Si4 C26 Si6 -71.87(15)
C37 Si4 C26 Si6 47.79(15)
C35 Si4 C26 Si5 -67.87(15)
C36 Si4 C26 Si5 53.79(15)
C37 Si4 C26 Si5 173.45(11)
C35 Si4 C26 Co2 47.30(14)
C36 Si4 C26 Co2 168.96(10)
C37 Si4 C26 Co2 -71.38(13)
C27 Si5 C26 Si6 -75.89(15)
C28 Si5 C26 Si6 47.63(15)
C29 Si5 C26 Si6 166.61(11)
C27 Si5 C26 Si4 154.73(12)
C28 Si5 C26 Si4 -81.75(14)
C29 Si5 C26 Si4 37.23(15)
C27 Si5 C26 Co2 35.31(14)
C28 Si5 C26 Co2 158.83(10)
C29 Si5 C26 Co2 -82.19(12)
C27 Si5 C29 C34 126.3(2)
C28 Si5 C29 C34 15.1(2)
C26 Si5 C29 C34 -109.2(2)
C27 Si5 C29 C30 -50.7(2)
C28 Si5 C29 C30 -161.9(2)
C26 Si5 C29 C30 73.7(2)
C34 C29 C30 C31 2.1(4)
Si5 C29 C30 C31 179.3(2)
C29 C30 C31 C32 -1.0(4)
C30 C31 C32 C33 -0.8(4)
C31 C32 C33 C34 1.4(4)
C32 C33 C34 C29 -0.2(4)
C30 C29 C34 C33 -1.5(4)
Si5 C29 C34 C33 -178.65(19)
C42 C37 C38 C39 -1.4(3)
Si4 C37 C38 C39 -178.30(18)
C37 C38 C39 C40 0.4(4)
C38 C39 C40 C41 0.7(4)
C39 C40 C41 C42 -0.7(4)
C40 C41 C42 C37 -0.4(4)
C38 C37 C42 C41 1.5(3)
Si4 C37 C42 C41 178.40(19)
C50 C45 C46 C47 1.2(3)
Si6 C45 C46 C47 -170.28(17)
Co1 C45 C46 C47 53.9(2)
C50 C45 C46 Co1 -52.65(18)
Si6 C45 C46 Co1 135.84(15)
C45 C46 C47 C48 -0.4(3)
Co1 C46 C47 C48 54.7(2)
C45 C46 C47 Co1 -55.1(2)
C46 C47 C48 C49 -0.4(3)
Co1 C47 C48 C49 54.3(2)
C46 C47 C48 Co1 -54.71(19)
C47 C48 C49 C50 0.3(3)
Co1 C48 C49 C50 54.37(19)
C47 C48 C49 Co1 -54.1(2)
C48 C49 C50 C45 0.6(3)
Co1 C49 C50 C45 54.77(19)
C48 C49 C50 Co1 -54.12(19)
C46 C45 C50 C49 -1.4(3)
Si6 C45 C50 C49 169.42(17)
Co1 C45 C50 C49 -53.68(19)
C46 C45 C50 Co1 52.31(18)
Si6 C45 C50 Co1 -136.90(17)
C51 C52 C53 C54 -177.6(3)
C52 C53 C54 C55 -75.6(5)
C53 C54 C55 C56 179.2(3)
